data_7224271
loop_
_publ_author_name
'tian, jianwen'
'He, Xiaohui'
'Liu, Jingyin'
'Deng, Xiaodan'
'Chen, Defu'

_publ_section_title
;
 Palladium(II) and copper(II) chloride complexes bearing bulky \a-diimine
 ligands as catalysts for norbornene vinyl-addition (co)polymerization
;
_journal_name_full 'RSC Adv.'
_journal_paper_doi 10.1039/C5RA23970B
_journal_year 2016
_chemical_formula_sum 'C41 H46 Cl4 Cu N2'
_chemical_formula_weight 772.14
_chemical_name_systematic
; 
 ? 
;
_space_group_IT_number 4
_symmetry_cell_setting monoclinic
_symmetry_space_group_name_Hall 'P 2yb'
_symmetry_space_group_name_H-M 'P 1 21 1'
_atom_sites_solution_hydrogens geom
_atom_sites_solution_primary direct
_atom_sites_solution_secondary difmap
_audit_creation_method SHELXL-97
_audit_update_record
;
2015-11-12 deposited with the CCDC.
2016-02-16 downloaded from the CCDC.
;
_cell_angle_alpha 90.00
_cell_angle_beta 99.265(3)
_cell_angle_gamma 90.00
_cell_formula_units_Z 4
_cell_length_a 12.373(2)
_cell_length_b 16.272(3)
_cell_length_c 19.788(4)
_cell_measurement_reflns_used 2936
_cell_measurement_temperature 296(2)
_cell_measurement_theta_max 17.84
_cell_measurement_theta_min 2.21
_cell_volume 3932.0(12)
_computing_cell_refinement 'Bruker SAINT'
_computing_data_collection 'Bruker APEX2'
_computing_data_reduction 'Bruker SAINT'
_computing_molecular_graphics 'Bruker SHELXTL'
_computing_publication_material 'Bruker SHELXTL'
_computing_structure_refinement 'SHELXL-97 (Sheldrick, 2008)'
_computing_structure_solution 'SHELXS-97 (Sheldrick, 2008)'
_diffrn_ambient_temperature 296(2)
_diffrn_measured_fraction_theta_full 0.998
_diffrn_measured_fraction_theta_max 0.998
_diffrn_measurement_device_type 'Bruker APEX-II CCD'
_diffrn_measurement_method '\f and \w scans'
_diffrn_radiation_monochromator graphite
_diffrn_radiation_source 'fine-focus sealed tube'
_diffrn_radiation_type MoK\a
_diffrn_radiation_wavelength 0.71073
_diffrn_reflns_av_R_equivalents 0.0914
_diffrn_reflns_av_sigmaI/netI 0.1523
_diffrn_reflns_limit_h_max 14
_diffrn_reflns_limit_h_min -14
_diffrn_reflns_limit_k_max 19
_diffrn_reflns_limit_k_min -19
_diffrn_reflns_limit_l_max 23
_diffrn_reflns_limit_l_min -23
_diffrn_reflns_number 30547
_diffrn_reflns_theta_full 25.50
_diffrn_reflns_theta_max 25.50
_diffrn_reflns_theta_min 2.09
_exptl_absorpt_coefficient_mu 0.858
_exptl_absorpt_correction_T_max 0.9116
_exptl_absorpt_correction_T_min 0.8750
_exptl_absorpt_correction_type none
_exptl_crystal_colour black
_exptl_crystal_density_diffrn 1.304
_exptl_crystal_density_method 'not measured'
_exptl_crystal_description block
_exptl_crystal_F_000 1612
_exptl_crystal_size_max 0.16
_exptl_crystal_size_mid 0.15
_exptl_crystal_size_min 0.11
_refine_diff_density_max 0.637
_refine_diff_density_min -0.406
_refine_diff_density_rms 0.070
_refine_ls_abs_structure_details 'Flack H D (1983), Acta Cryst. A39, 876-881'
_refine_ls_abs_structure_Flack 0.002(17)
_refine_ls_extinction_method none
_refine_ls_goodness_of_fit_ref 0.966
_refine_ls_hydrogen_treatment mixed
_refine_ls_matrix_type full
_refine_ls_number_parameters 881
_refine_ls_number_reflns 14283
_refine_ls_number_restraints 1
_refine_ls_restrained_S_all 0.966
_refine_ls_R_factor_all 0.1533
_refine_ls_R_factor_gt 0.0691
_refine_ls_shift/su_max 0.000
_refine_ls_shift/su_mean 0.000
_refine_ls_structure_factor_coef Fsqd
_refine_ls_weighting_details 'calc w=1/[\s^2^(Fo^2^)+(0.0716P)^2^+0.0000P] where P=(Fo^2^+2Fc^2^)/3'
_refine_ls_weighting_scheme calc
_refine_ls_wR_factor_gt 0.1408
_refine_ls_wR_factor_ref 0.1800
_reflns_number_gt 7385
_reflns_number_total 14283
_reflns_threshold_expression >2sigma(I)
_cod_data_source_file c5ra23970b2.cif
_cod_data_source_block C4
_cod_depositor_comments
;
The following automatic conversions were performed:

'_symmetry_cell_setting' value 'Monoclinic' changed to 'monoclinic'
according to
/usr/data/users/saulius/crontab/automatic-downloads/rss-feeds/RSC/lib/dictionaries/cif_core.dic
dictionary named 'cif_core.dic' version 2.4.2 from 2011-04-26.

Automatic conversion script
Id: cif_fix_values 4268 2015-11-12 08:31:59Z antanas 
;
_cod_original_cell_volume 3932.0(13)
_cod_original_sg_symbol_H-M P2(1)
_cod_database_code 7224271

loop_
_symmetry_equiv_pos_as_xyz
'x, y, z'
'-x, y+1/2, -z'

loop_
_atom_site_label
_atom_site_type_symbol
_atom_site_fract_x
_atom_site_fract_y
_atom_site_fract_z
_atom_site_U_iso_or_equiv
_atom_site_adp_type
_atom_site_occupancy
_atom_site_symmetry_multiplicity
_atom_site_calc_flag
_atom_site_refinement_flags
N2 N 0.5178(5) 0.5914(4) 0.3501(3) 0.0416(15) Uani 1 1 d .
C25 C 0.5173(6) 0.5505(4) 0.2348(4) 0.0382(18) Uani 1 1 d .
C26 C 0.4788(5) 0.6043(4) 0.2882(4) 0.0354(17) Uani 1 1 d .
C27 C 0.4021(6) 0.6716(4) 0.2539(4) 0.0413(19) Uani 1 1 d .
H27 H 0.3751 0.7086 0.2866 0.050 Uiso 1 1 calc R
C35 C 0.3105(6) 0.6243(5) 0.2081(4) 0.049(2) Uani 1 1 d .
C40 C 0.2003(7) 0.6354(6) 0.2106(5) 0.065(3) Uani 1 1 d .
H40 H 0.1760 0.6688 0.2432 0.078 Uiso 1 1 calc R
C39 C 0.1279(8) 0.5932(8) 0.1610(6) 0.082(3) Uani 1 1 d .
H39 H 0.0529 0.5998 0.1595 0.099 Uiso 1 1 calc R
C37 C 0.2714(8) 0.5325(5) 0.1139(4) 0.069(3) Uani 1 1 d .
H37 H 0.2948 0.4970 0.0823 0.082 Uiso 1 1 calc R
C36 C 0.3478(6) 0.5752(5) 0.1605(4) 0.047(2) Uani 1 1 d .
C28 C 0.4712(6) 0.5745(4) 0.1630(4) 0.0425(19) Uani 1 1 d .
H28 H 0.4953 0.5390 0.1283 0.051 Uiso 1 1 calc R
C30 C 0.5582(7) 0.6975(6) 0.1077(5) 0.067(3) Uani 1 1 d .
H30 H 0.5837 0.6639 0.0756 0.080 Uiso 1 1 calc R
C31 C 0.5746(9) 0.7826(7) 0.1081(6) 0.090(3) Uani 1 1 d .
H31 H 0.6104 0.8059 0.0749 0.108 Uiso 1 1 calc R
C32 C 0.5398(9) 0.8322(6) 0.1555(6) 0.083(3) Uani 1 1 d .
H32 H 0.5540 0.8883 0.1550 0.100 Uiso 1 1 calc R
C33 C 0.4840(7) 0.8003(5) 0.2040(5) 0.060(2) Uani 1 1 d .
H33 H 0.4586 0.8346 0.2357 0.072 Uiso 1 1 calc R
C34 C 0.4659(6) 0.7154(5) 0.2053(4) 0.047(2) Uani 1 1 d .
C29 C 0.5028(7) 0.6657(5) 0.1567(4) 0.049(2) Uani 1 1 d .
C10 C 0.4901(8) 0.3481(6) 0.1824(6) 0.078(3) Uani 1 1 d .
H10 H 0.4545 0.3867 0.2098 0.093 Uiso 1 1 calc R
C8 C 0.6011(7) 0.3824(5) 0.1758(4) 0.058(2) Uani 1 1 d .
C9 C 0.6471(7) 0.4504(5) 0.2121(4) 0.051(2) Uani 1 1 d .
C4 C 0.7523(7) 0.4796(6) 0.2088(5) 0.064(2) Uani 1 1 d .
C2 C 0.8056(8) 0.5470(6) 0.2543(7) 0.098(4) Uani 1 1 d .
H2 H 0.7578 0.5593 0.2880 0.117 Uiso 1 1 calc R
C5 C 0.8092(8) 0.4403(7) 0.1619(5) 0.081(3) Uani 1 1 d .
H5 H 0.8775 0.4598 0.1555 0.097 Uiso 1 1 calc R
C6 C 0.7637(10) 0.3724(8) 0.1251(5) 0.088(4) Uani 1 1 d .
H6 H 0.8025 0.3465 0.0947 0.106 Uiso 1 1 calc R
C7 C 0.6627(9) 0.3432(6) 0.1329(5) 0.076(3) Uani 1 1 d .
H7 H 0.6351 0.2965 0.1090 0.091 Uiso 1 1 calc R
C20 C 0.5664(7) 0.7109(6) 0.4244(5) 0.061(2) Uani 1 1 d .
C21 C 0.4937(6) 0.6456(4) 0.4034(4) 0.0380(17) Uani 1 1 d .
C16 C 0.4055(7) 0.6308(5) 0.4357(4) 0.048(2) Uani 1 1 d .
C17 C 0.3892(8) 0.6816(5) 0.4894(4) 0.059(2) Uani 1 1 d .
H17 H 0.3309 0.6716 0.5127 0.070 Uiso 1 1 calc R
C18 C 0.4587(9) 0.7470(6) 0.5089(4) 0.060(2) Uani 1 1 d .
H18 H 0.4455 0.7819 0.5439 0.072 Uiso 1 1 calc R
C14 C 0.3281(7) 0.5586(6) 0.4164(5) 0.063(2) Uani 1 1 d .
H14 H 0.3495 0.5314 0.3764 0.076 Uiso 1 1 calc R
C13 C 0.2077(8) 0.5865(7) 0.3972(5) 0.092(3) Uani 1 1 d .
H13A H 0.1762 0.5936 0.4381 0.137 Uiso 1 1 calc R
H13B H 0.1671 0.5457 0.3687 0.137 Uiso 1 1 calc R
H13C H 0.2050 0.6377 0.3729 0.137 Uiso 1 1 calc R
C15 C 0.3358(10) 0.4939(6) 0.4755(5) 0.106(4) Uani 1 1 d .
H15A H 0.4067 0.4684 0.4819 0.159 Uiso 1 1 calc R
H15B H 0.2803 0.4528 0.4637 0.159 Uiso 1 1 calc R
H15C H 0.3251 0.5208 0.5171 0.159 Uiso 1 1 calc R
N4 N 0.9697(4) 0.6194(3) 0.8646(3) 0.0332(14) Uani 1 1 d .
C55 C 1.0555(6) 0.6543(4) 0.9140(4) 0.0415(19) Uani 1 1 d .
C60 C 1.1620(6) 0.6241(5) 0.9133(4) 0.048(2) Uani 1 1 d .
C59 C 1.2446(7) 0.6557(6) 0.9620(5) 0.058(2) Uani 1 1 d .
H59 H 1.3160 0.6373 0.9631 0.070 Uiso 1 1 calc R
C58 C 1.2230(8) 0.7145(6) 1.0096(5) 0.069(3) Uani 1 1 d .
H58 H 1.2800 0.7354 1.0413 0.082 Uiso 1 1 calc R
C57 C 1.1171(7) 0.7417(5) 1.0098(4) 0.059(2) Uani 1 1 d .
H57 H 1.1030 0.7808 1.0415 0.071 Uiso 1 1 calc R
C56 C 1.0320(7) 0.7104(5) 0.9624(4) 0.052(2) Uani 1 1 d .
C61 C 0.9161(7) 0.7398(6) 0.9642(4) 0.062(2) Uani 1 1 d .
H61 H 0.8654 0.7082 0.9308 0.074 Uiso 1 1 calc R
C63 C 0.8847(9) 0.7284(7) 1.0344(6) 0.098(4) Uani 1 1 d .
H63A H 0.9378 0.7549 1.0681 0.147 Uiso 1 1 calc R
H63B H 0.8824 0.6708 1.0446 0.147 Uiso 1 1 calc R
H63C H 0.8138 0.7522 1.0351 0.147 Uiso 1 1 calc R
C62 C 0.9045(9) 0.8299(7) 0.9460(6) 0.099(4) Uani 1 1 d .
H62A H 0.9516 0.8616 0.9795 0.149 Uiso 1 1 calc R
H62B H 0.8299 0.8466 0.9453 0.149 Uiso 1 1 calc R
H62C H 0.9246 0.8386 0.9017 0.149 Uiso 1 1 calc R
C64 C 1.1859(7) 0.5574(5) 0.8655(4) 0.055(2) Uani 1 1 d .
H64 H 1.1256 0.5557 0.8269 0.066 Uiso 1 1 calc R
C65 C 1.2932(7) 0.5691(6) 0.8369(5) 0.077(3) Uani 1 1 d .
H65A H 1.2992 0.6253 0.8233 0.116 Uiso 1 1 calc R
H65B H 1.2932 0.5339 0.7980 0.116 Uiso 1 1 calc R
H65C H 1.3541 0.5554 0.8715 0.116 Uiso 1 1 calc R
C54 C 0.9449(5) 0.6522(4) 0.8042(4) 0.0354(17) Uani 1 1 d .
C53 C 0.8728(6) 0.6037(4) 0.7514(4) 0.0353(17) Uani 1 1 d .
C74 C 0.9879(6) 0.7284(4) 0.7739(4) 0.045(2) Uani 1 1 d .
H74 H 1.0363 0.7608 0.8080 0.054 Uiso 1 1 calc R
C67 C 0.8595(6) 0.6440(4) 0.6820(4) 0.0412(19) Uani 1 1 d .
H67 H 0.8113 0.6132 0.6467 0.049 Uiso 1 1 calc R
C68 C 0.9749(7) 0.6522(5) 0.6671(4) 0.048(2) Uani 1 1 d .
C73 C 1.0445(6) 0.6984(5) 0.7170(4) 0.052(2) Uani 1 1 d .
C72 C 1.1524(7) 0.7113(6) 0.7088(5) 0.072(3) Uani 1 1 d .
H72 H 1.1978 0.7433 0.7404 0.086 Uiso 1 1 calc R
C71 C 1.1931(9) 0.6769(7) 0.6541(7) 0.086(3) Uani 1 1 d .
H71 H 1.2662 0.6835 0.6496 0.104 Uiso 1 1 calc R
C69 C 1.0117(8) 0.6199(6) 0.6127(5) 0.071(3) Uani 1 1 d .
H69 H 0.9660 0.5899 0.5797 0.085 Uiso 1 1 calc R
C75 C 0.8872(7) 0.7755(5) 0.7421(4) 0.049(2) Uani 1 1 d .
C76 C 0.8168(6) 0.7302(5) 0.6937(4) 0.0429(19) Uani 1 1 d .
C77 C 0.7236(7) 0.7657(5) 0.6587(4) 0.060(2) Uani 1 1 d .
H77 H 0.6786 0.7360 0.6252 0.072 Uiso 1 1 calc R
C78 C 0.6963(9) 0.8465(6) 0.6732(6) 0.078(3) Uani 1 1 d .
H78 H 0.6322 0.8701 0.6504 0.093 Uiso 1 1 calc R
C80 C 0.8591(8) 0.8567(5) 0.7562(5) 0.070(3) Uani 1 1 d .
H80 H 0.9043 0.8873 0.7890 0.084 Uiso 1 1 calc R
C44 C 0.8579(6) 0.4068(5) 0.7116(4) 0.047(2) Uani 1 1 d .
C49 C 0.7903(6) 0.4727(4) 0.7208(3) 0.0386(17) Uani 1 1 d .
C48 C 0.6834(6) 0.4816(5) 0.6890(3) 0.0436(18) Uani 1 1 d .
C47 C 0.6410(7) 0.4215(5) 0.6437(4) 0.057(2) Uani 1 1 d .
H47 H 0.5700 0.4264 0.6200 0.068 Uiso 1 1 calc R
C81 C 0.6456(8) 0.5184(8) 0.9807(6) 0.104(4) Uani 1 1 d .
H81A H 0.6789 0.4760 0.9565 0.125 Uiso 1 1 calc R
H81B H 0.6908 0.5261 1.0251 0.125 Uiso 1 1 calc R
C46 C 0.7041(8) 0.3530(5) 0.6332(4) 0.066(3) Uani 1 1 d .
H46 H 0.6736 0.3119 0.6033 0.080 Uiso 1 1 calc R
C45 C 0.8101(8) 0.3449(6) 0.6658(4) 0.060(2) Uani 1 1 d .
H45 H 0.8507 0.2988 0.6579 0.072 Uiso 1 1 calc R
C42 C 0.9733(6) 0.3951(5) 0.7470(4) 0.053(2) Uani 1 1 d .
H42 H 0.9844 0.4338 0.7854 0.063 Uiso 1 1 calc R
C41 C 1.0556(8) 0.4198(8) 0.6990(6) 0.102(4) Uani 1 1 d .
H41A H 1.0405 0.3887 0.6573 0.154 Uiso 1 1 calc R
H41B H 1.1289 0.4086 0.7213 0.154 Uiso 1 1 calc R
H41C H 1.0482 0.4774 0.6887 0.154 Uiso 1 1 calc R
C79 C 0.7648(9) 0.8906(6) 0.7213(5) 0.078(3) Uani 1 1 d .
H79 H 0.7470 0.9446 0.7305 0.093 Uiso 1 1 calc R
C3 C 0.9183(9) 0.5245(9) 0.2938(7) 0.132(5) Uani 1 1 d .
H3A H 0.9176 0.4684 0.3088 0.198 Uiso 1 1 calc R
H3B H 0.9354 0.5599 0.3329 0.198 Uiso 1 1 calc R
H3C H 0.9725 0.5310 0.2646 0.198 Uiso 1 1 calc R
C38 C 0.1645(9) 0.5427(7) 0.1148(6) 0.082(3) Uani 1 1 d .
H38 H 0.1141 0.5146 0.0831 0.099 Uiso 1 1 calc R
C70 C 1.1247(11) 0.6339(7) 0.6076(6) 0.089(3) Uani 1 1 d .
H70 H 1.1519 0.6120 0.5703 0.107 Uiso 1 1 calc R
C50 C 0.6099(6) 0.5519(5) 0.7034(4) 0.048(2) Uani 1 1 d .
H50 H 0.6575 0.5965 0.7241 0.057 Uiso 1 1 calc R
C51 C 0.5394(8) 0.5863(6) 0.6394(5) 0.081(3) Uani 1 1 d .
H51A H 0.5810 0.5875 0.6025 0.121 Uiso 1 1 calc R
H51B H 0.5165 0.6411 0.6484 0.121 Uiso 1 1 calc R
H51C H 0.4761 0.5521 0.6271 0.121 Uiso 1 1 calc R
C52 C 0.5373(8) 0.5257(6) 0.7562(5) 0.078(3) Uani 1 1 d .
H52A H 0.4909 0.4810 0.7380 0.117 Uiso 1 1 calc R
H52B H 0.4928 0.5713 0.7657 0.117 Uiso 1 1 calc R
H52C H 0.5828 0.5085 0.7977 0.117 Uiso 1 1 calc R
N3 N 0.8427(4) 0.5337(3) 0.7700(3) 0.0357(14) Uani 1 1 d .
C66 C 1.1906(7) 0.4746(6) 0.9019(5) 0.074(3) Uani 1 1 d .
H66A H 1.2467 0.4759 0.9415 0.111 Uiso 1 1 calc R
H66B H 1.2068 0.4322 0.8713 0.111 Uiso 1 1 calc R
H66C H 1.1212 0.4635 0.9158 0.111 Uiso 1 1 calc R
C43 C 0.9998(9) 0.3109(5) 0.7771(6) 0.091(4) Uani 1 1 d .
H43A H 0.9531 0.2991 0.8102 0.136 Uiso 1 1 calc R
H43B H 1.0749 0.3094 0.7989 0.136 Uiso 1 1 calc R
H43C H 0.9882 0.2705 0.7413 0.136 Uiso 1 1 calc R
C1 C 0.8136(11) 0.6244(8) 0.2122(10) 0.170(7) Uani 1 1 d .
H1A H 0.8606 0.6143 0.1790 0.254 Uiso 1 1 calc R
H1B H 0.8432 0.6684 0.2419 0.254 Uiso 1 1 calc R
H1C H 0.7420 0.6394 0.1892 0.254 Uiso 1 1 calc R
C22 C 0.6672(8) 0.7235(7) 0.3905(6) 0.090(3) Uani 1 1 d .
H22 H 0.6604 0.6880 0.3500 0.108 Uiso 1 1 calc R
C24 C 0.7689(10) 0.7017(12) 0.4361(10) 0.201(9) Uani 1 1 d .
H24A H 0.8284 0.7008 0.4104 0.301 Uiso 1 1 calc R
H24B H 0.7611 0.6484 0.4556 0.301 Uiso 1 1 calc R
H24C H 0.7835 0.7417 0.4721 0.301 Uiso 1 1 calc R
C23 C 0.6779(12) 0.8126(10) 0.3674(8) 0.151(6) Uani 1 1 d .
H23A H 0.7022 0.8466 0.4066 0.226 Uiso 1 1 calc R
H23B H 0.6081 0.8318 0.3446 0.226 Uiso 1 1 calc R
H23C H 0.7302 0.8154 0.3365 0.226 Uiso 1 1 calc R
Cl1 Cl 0.92401(16) 0.51156(16) 0.98596(10) 0.0673(6) Uani 1 1 d .
Cl2 Cl 0.77695(19) 0.40309(13) 0.86759(11) 0.0644(6) Uani 1 1 d .
Cl3 Cl 0.6505(4) 0.4982(3) 0.47334(14) 0.178(2) Uani 1 1 d .
Cl4 Cl 0.6761(3) 0.36276(18) 0.36058(15) 0.1156(12) Uani 1 1 d .
Cl5 Cl 0.6400(3) 0.6101(2) 0.93436(19) 0.1262(12) Uani 1 1 d .
Cl6 Cl 0.5151(2) 0.4874(2) 0.99193(15) 0.1132(11) Uani 1 1 d .
Cu1 Cu 0.87926(6) 0.51451(5) 0.87394(4) 0.0404(2) Uani 1 1 d .
Cu2 Cu 0.61265(8) 0.48667(6) 0.36296(5) 0.0544(3) Uani 1 1 d .
N1 N 0.5880(4) 0.4954(4) 0.2589(3) 0.0411(15) Uani 1 1 d .
C19 C 0.5471(9) 0.7602(6) 0.4764(5) 0.072(3) Uani 1 1 d .
H19 H 0.5945 0.8035 0.4902 0.086 Uiso 1 1 calc R
Cl7 Cl 0.0616(5) 0.7799(4) 0.4779(3) 0.191(2) Uani 1 1 d .
Cl8 Cl -0.0184(8) 0.9325(7) 0.5205(4) 0.339(6) Uani 1 1 d .
C82 C 0.0845(18) 0.8743(17) 0.5178(15) 0.34(2) Uani 1 1 d .
H82A H 0.1200 0.8646 0.5645 0.405 Uiso 1 1 calc R
H82B H 0.1360 0.9043 0.4949 0.405 Uiso 1 1 calc R
C11 C 0.5034(10) 0.2634(7) 0.2216(7) 0.111(4) Uani 1 1 d .
H11A H 0.5480 0.2272 0.1994 0.167 Uiso 1 1 calc R
H11B H 0.4326 0.2391 0.2212 0.167 Uiso 1 1 calc R
H11C H 0.5377 0.2724 0.2681 0.167 Uiso 1 1 calc R
C12 C 0.4151(11) 0.3343(8) 0.1165(7) 0.132(5) Uani 1 1 d .
H12A H 0.4072 0.3845 0.0907 0.198 Uiso 1 1 calc R
H12B H 0.3448 0.3170 0.1258 0.198 Uiso 1 1 calc R
H12C H 0.4450 0.2926 0.0906 0.198 Uiso 1 1 calc R

loop_
_atom_site_aniso_label
_atom_site_aniso_U_11
_atom_site_aniso_U_22
_atom_site_aniso_U_33
_atom_site_aniso_U_23
_atom_site_aniso_U_13
_atom_site_aniso_U_12
N2 0.040(4) 0.050(4) 0.033(4) -0.006(3) 0.002(3) 0.003(3)
C25 0.039(4) 0.025(4) 0.051(5) 0.001(4) 0.007(4) -0.003(3)
C26 0.031(4) 0.027(4) 0.048(5) -0.002(4) 0.008(4) 0.004(3)
C27 0.050(4) 0.030(4) 0.044(5) 0.000(4) 0.008(4) 0.017(4)
C35 0.046(5) 0.043(5) 0.058(5) 0.010(4) 0.007(4) 0.010(4)
C40 0.045(5) 0.068(6) 0.082(7) 0.027(5) 0.012(5) 0.021(5)
C39 0.044(6) 0.094(9) 0.105(9) 0.035(7) 0.002(6) 0.002(6)
C37 0.082(7) 0.052(6) 0.064(6) 0.001(5) -0.012(5) -0.008(5)
C36 0.050(5) 0.040(5) 0.051(5) 0.008(4) 0.006(4) 0.007(4)
C28 0.071(5) 0.028(4) 0.030(4) -0.004(3) 0.014(4) 0.001(4)
C30 0.089(7) 0.051(6) 0.068(6) 0.007(5) 0.039(5) 0.004(5)
C31 0.122(9) 0.070(8) 0.093(8) 0.020(7) 0.060(7) 0.002(7)
C32 0.112(8) 0.037(6) 0.110(9) 0.012(6) 0.045(7) -0.003(6)
C33 0.082(6) 0.038(5) 0.065(6) -0.007(4) 0.028(5) 0.006(5)
C34 0.050(5) 0.036(5) 0.056(5) -0.004(4) 0.008(4) 0.007(4)
C29 0.054(5) 0.037(5) 0.059(6) 0.004(4) 0.018(4) 0.002(4)
C10 0.061(6) 0.050(6) 0.123(9) -0.038(6) 0.019(6) 0.002(5)
C8 0.065(6) 0.045(5) 0.065(6) -0.010(5) 0.014(5) 0.016(5)
C9 0.056(5) 0.044(5) 0.057(5) 0.006(4) 0.019(4) 0.015(4)
C4 0.062(5) 0.058(6) 0.082(6) 0.009(5) 0.037(5) 0.003(5)
C2 0.070(7) 0.065(7) 0.175(12) -0.033(8) 0.072(8) -0.024(6)
C5 0.064(6) 0.103(9) 0.087(8) 0.008(7) 0.050(6) 0.021(6)
C6 0.097(9) 0.102(10) 0.073(8) -0.014(7) 0.038(7) 0.046(8)
C7 0.078(7) 0.056(6) 0.096(8) -0.024(6) 0.021(6) 0.025(5)
C20 0.055(5) 0.067(6) 0.059(6) -0.001(5) 0.004(4) -0.005(5)
C21 0.050(5) 0.029(4) 0.034(4) 0.001(3) 0.005(4) 0.007(4)
C16 0.068(6) 0.040(5) 0.036(5) -0.001(4) 0.006(4) 0.010(4)
C17 0.079(6) 0.047(5) 0.051(6) 0.000(4) 0.013(5) 0.010(5)
C18 0.095(7) 0.052(6) 0.032(5) 0.004(4) 0.006(5) 0.024(5)
C14 0.062(6) 0.063(6) 0.067(6) -0.006(5) 0.021(5) -0.001(5)
C13 0.094(8) 0.110(9) 0.076(7) 0.008(7) 0.028(6) -0.014(7)
C15 0.145(10) 0.048(7) 0.117(9) 0.016(6) -0.004(7) -0.017(7)
N4 0.040(3) 0.026(3) 0.031(3) -0.005(3) -0.001(3) -0.003(3)
C55 0.053(5) 0.029(4) 0.043(5) -0.009(4) 0.010(4) -0.015(4)
C60 0.042(5) 0.041(5) 0.060(5) 0.002(4) 0.010(4) -0.007(4)
C59 0.041(5) 0.058(6) 0.071(6) 0.006(5) -0.002(4) -0.005(4)
C58 0.062(6) 0.059(6) 0.075(7) 0.002(5) -0.019(5) -0.020(5)
C57 0.071(6) 0.056(6) 0.047(5) -0.009(4) 0.001(5) -0.015(5)
C56 0.061(5) 0.039(5) 0.054(5) 0.000(4) 0.002(4) -0.005(4)
C61 0.072(6) 0.060(6) 0.051(6) -0.027(5) -0.001(4) 0.012(5)
C63 0.109(9) 0.098(9) 0.097(9) -0.023(7) 0.043(7) 0.009(7)
C62 0.109(9) 0.093(9) 0.094(8) 0.000(7) 0.010(7) 0.046(7)
C64 0.050(5) 0.048(5) 0.066(6) 0.015(5) 0.003(4) 0.003(4)
C65 0.058(6) 0.094(8) 0.085(7) 0.016(6) 0.027(5) 0.016(5)
C54 0.034(4) 0.038(4) 0.035(4) -0.005(4) 0.009(3) 0.003(3)
C53 0.036(4) 0.028(4) 0.043(5) -0.011(4) 0.011(3) 0.002(3)
C74 0.054(5) 0.026(4) 0.052(5) 0.003(4) 0.002(4) -0.018(4)
C67 0.058(5) 0.035(4) 0.029(4) 0.002(3) 0.004(4) -0.011(4)
C68 0.060(5) 0.039(5) 0.050(5) 0.012(4) 0.022(4) 0.006(4)
C73 0.052(5) 0.046(5) 0.059(6) 0.017(4) 0.018(4) -0.009(4)
C72 0.061(6) 0.064(6) 0.094(8) 0.014(6) 0.026(6) -0.021(5)
C71 0.084(8) 0.083(8) 0.104(9) 0.010(7) 0.049(7) 0.003(7)
C69 0.090(8) 0.064(7) 0.067(7) -0.005(5) 0.038(6) -0.022(6)
C75 0.062(5) 0.035(5) 0.053(5) 0.011(4) 0.018(4) -0.005(4)
C76 0.053(5) 0.035(4) 0.041(5) 0.009(4) 0.009(4) -0.007(4)
C77 0.074(6) 0.047(6) 0.058(6) 0.016(4) 0.008(5) 0.007(5)
C78 0.084(7) 0.049(6) 0.096(8) 0.028(6) 0.002(6) 0.008(5)
C80 0.101(8) 0.024(5) 0.084(7) 0.003(5) 0.015(6) -0.001(5)
C44 0.056(5) 0.033(4) 0.054(5) -0.004(4) 0.014(4) -0.002(4)
C49 0.051(4) 0.029(4) 0.034(4) -0.001(3) 0.002(3) -0.011(4)
C48 0.047(4) 0.042(4) 0.039(4) -0.001(4) 0.000(3) -0.009(4)
C47 0.066(6) 0.047(5) 0.052(5) 0.001(4) -0.005(4) -0.007(4)
C81 0.096(7) 0.114(10) 0.108(8) 0.022(8) 0.032(6) 0.033(8)
C46 0.093(7) 0.044(5) 0.055(6) -0.013(4) -0.008(5) -0.011(5)
C45 0.073(6) 0.056(6) 0.051(6) -0.003(5) 0.007(5) 0.006(5)
C42 0.054(5) 0.030(4) 0.075(6) -0.015(4) 0.011(4) 0.004(4)
C41 0.072(7) 0.110(10) 0.133(10) 0.030(8) 0.039(7) 0.008(7)
C79 0.104(8) 0.035(5) 0.094(8) 0.025(6) 0.019(7) 0.022(6)
C3 0.094(9) 0.156(14) 0.143(11) 0.002(11) 0.007(8) -0.005(10)
C38 0.060(7) 0.074(8) 0.100(9) 0.025(6) -0.025(6) -0.013(5)
C70 0.128(10) 0.075(8) 0.077(8) -0.010(6) 0.055(7) -0.006(7)
C50 0.046(4) 0.036(4) 0.059(5) -0.002(4) 0.003(4) -0.002(4)
C51 0.072(6) 0.062(7) 0.099(8) 0.005(6) -0.017(6) 0.020(5)
C52 0.092(7) 0.044(6) 0.101(7) -0.002(5) 0.028(6) 0.008(5)
N3 0.038(3) 0.026(4) 0.044(4) 0.004(3) 0.011(3) -0.004(3)
C66 0.066(6) 0.061(6) 0.098(7) -0.018(6) 0.024(5) 0.003(5)
C43 0.086(7) 0.040(6) 0.137(10) 0.008(6) -0.008(7) 0.019(5)
C1 0.095(9) 0.073(9) 0.32(2) 0.034(12) -0.012(12) -0.026(8)
C22 0.070(7) 0.091(9) 0.110(9) -0.029(7) 0.016(6) -0.030(6)
C24 0.068(9) 0.22(2) 0.32(3) 0.094(18) 0.052(12) 0.041(11)
C23 0.138(13) 0.169(17) 0.149(14) 0.013(11) 0.034(10) -0.070(12)
Cl1 0.0670(12) 0.0867(17) 0.0445(11) 0.0136(13) -0.0021(9) -0.0138(14)
Cl2 0.0795(16) 0.0477(14) 0.0656(15) 0.0076(11) 0.0107(12) -0.0204(12)
Cl3 0.287(5) 0.181(4) 0.0632(18) 0.019(2) 0.013(2) 0.169(4)
Cl4 0.186(3) 0.0673(19) 0.091(2) 0.0196(16) 0.014(2) 0.055(2)
Cl5 0.138(3) 0.083(2) 0.149(3) 0.013(2) -0.003(2) 0.011(2)
Cl6 0.0918(18) 0.150(3) 0.102(2) -0.025(2) 0.0293(16) -0.009(2)
Cu1 0.0420(5) 0.0359(5) 0.0424(5) 0.0050(4) 0.0044(4) -0.0031(4)
Cu2 0.0587(6) 0.0515(7) 0.0550(6) 0.0104(5) 0.0149(5) 0.0193(5)
N1 0.040(3) 0.029(4) 0.058(4) -0.003(3) 0.020(3) 0.001(3)
C19 0.100(8) 0.048(6) 0.060(7) -0.006(5) -0.011(6) -0.005(6)
Cl7 0.203(5) 0.180(5) 0.197(5) 0.049(4) 0.047(4) -0.009(4)
Cl8 0.290(9) 0.404(13) 0.316(9) -0.076(8) 0.024(7) 0.179(10)
C82 0.19(2) 0.30(3) 0.47(4) -0.24(3) -0.12(3) 0.09(2)
C11 0.121(10) 0.083(9) 0.136(11) 0.007(8) 0.039(8) -0.009(8)
C12 0.112(10) 0.085(9) 0.181(14) -0.035(9) -0.029(9) -0.001(8)

loop_
_atom_type_symbol
_atom_type_description
_atom_type_scat_dispersion_real
_atom_type_scat_dispersion_imag
_atom_type_scat_source
C C 0.0033 0.0016 'International Tables Vol C Tables 4.2.6.8 and 6.1.1.4'
H H 0.0000 0.0000 'International Tables Vol C Tables 4.2.6.8 and 6.1.1.4'
N N 0.0061 0.0033 'International Tables Vol C Tables 4.2.6.8 and 6.1.1.4'
Cu Cu 0.3201 1.2651 'International Tables Vol C Tables 4.2.6.8 and 6.1.1.4'
Cl Cl 0.1484 0.1585 'International Tables Vol C Tables 4.2.6.8 and 6.1.1.4'

loop_
_geom_angle_atom_site_label_1
_geom_angle_atom_site_label_2
_geom_angle_atom_site_label_3
_geom_angle
C26 N2 C21 121.2(6)
C26 N2 Cu2 112.2(5)
C21 N2 Cu2 126.6(5)
N1 C25 C28 131.7(7)
N1 C25 C26 114.6(6)
C28 C25 C26 113.6(6)
N2 C26 C25 118.1(6)
N2 C26 C27 131.4(6)
C25 C26 C27 110.3(6)
C34 C27 C26 105.5(6)
C34 C27 C35 105.7(6)
C26 C27 C35 104.3(6)
C34 C27 H27 113.5
C26 C27 H27 113.5
C35 C27 H27 113.5
C36 C35 C40 122.9(8)
C36 C35 C27 113.5(7)
C40 C35 C27 123.3(8)
C35 C40 C39 115.7(9)
C35 C40 H40 122.1
C39 C40 H40 122.1
C38 C39 C40 121.5(9)
C38 C39 H39 119.2
C40 C39 H39 119.2
C38 C37 C36 119.7(9)
C38 C37 H37 120.1
C36 C37 H37 120.1
C35 C36 C37 118.5(8)
C35 C36 C28 115.5(7)
C37 C36 C28 126.0(8)
C25 C28 C36 105.0(6)
C25 C28 C29 105.3(6)
C36 C28 C29 104.8(6)
C25 C28 H28 113.6
C36 C28 H28 113.6
C29 C28 H28 113.6
C29 C30 C31 117.2(9)
C29 C30 H30 121.4
C31 C30 H30 121.4
C32 C31 C30 122.0(10)
C32 C31 H31 119.0
C30 C31 H31 119.0
C31 C32 C33 120.7(9)
C31 C32 H32 119.7
C33 C32 H32 119.7
C32 C33 C34 119.0(8)
C32 C33 H33 120.5
C34 C33 H33 120.5
C29 C34 C33 119.4(8)
C29 C34 C27 115.4(7)
C33 C34 C27 125.1(7)
C30 C29 C34 121.7(8)
C30 C29 C28 125.5(8)
C34 C29 C28 112.8(7)
C12 C10 C8 115.3(11)
C12 C10 C11 107.5(9)
C8 C10 C11 110.0(8)
C12 C10 H10 107.9
C8 C10 H10 107.9
C11 C10 H10 107.9
C9 C8 C7 117.6(9)
C9 C8 C10 123.6(8)
C7 C8 C10 118.8(8)
C8 C9 C4 123.5(8)
C8 C9 N1 121.3(7)
C4 C9 N1 115.1(7)
C9 C4 C5 116.6(9)
C9 C4 C2 122.8(8)
C5 C4 C2 120.6(9)
C4 C2 C1 109.7(11)
C4 C2 C3 114.0(9)
C1 C2 C3 110.1(9)
C4 C2 H2 107.6
C1 C2 H2 107.6
C3 C2 H2 107.6
C6 C5 C4 120.2(9)
C6 C5 H5 119.9
C4 C5 H5 119.9
C7 C6 C5 121.1(9)
C7 C6 H6 119.5
C5 C6 H6 119.5
C6 C7 C8 120.8(10)
C6 C7 H7 119.6
C8 C7 H7 119.6
C19 C20 C21 119.2(8)
C19 C20 C22 120.8(9)
C21 C20 C22 120.0(8)
C16 C21 C20 120.8(7)
C16 C21 N2 120.5(7)
C20 C21 N2 118.6(7)
C21 C16 C17 118.6(8)
C21 C16 C14 122.3(7)
C17 C16 C14 119.1(8)
C18 C17 C16 120.7(9)
C18 C17 H17 119.6
C16 C17 H17 119.6
C19 C18 C17 119.8(8)
C19 C18 H18 120.1
C17 C18 H18 120.1
C16 C14 C13 112.1(8)
C16 C14 C15 111.9(7)
C13 C14 C15 108.8(8)
C16 C14 H14 108.0
C13 C14 H14 108.0
C15 C14 H14 108.0
C14 C13 H13A 109.5
C14 C13 H13B 109.5
H13A C13 H13B 109.5
C14 C13 H13C 109.5
H13A C13 H13C 109.5
H13B C13 H13C 109.5
C14 C15 H15A 109.5
C14 C15 H15B 109.5
H15A C15 H15B 109.5
C14 C15 H15C 109.5
H15A C15 H15C 109.5
H15B C15 H15C 109.5
C54 N4 C55 120.2(6)
C54 N4 Cu1 111.7(4)
C55 N4 Cu1 128.0(5)
C56 C55 C60 122.4(7)
C56 C55 N4 121.0(7)
C60 C55 N4 116.4(6)
C59 C60 C55 116.7(8)
C59 C60 C64 120.6(7)
C55 C60 C64 122.6(7)
C60 C59 C58 121.5(8)
C60 C59 H59 119.2
C58 C59 H59 119.2
C57 C58 C59 120.3(8)
C57 C58 H58 119.9
C59 C58 H58 119.9
C58 C57 C56 119.8(8)
C58 C57 H57 120.1
C56 C57 H57 120.1
C57 C56 C55 119.1(8)
C57 C56 C61 119.1(8)
C55 C56 C61 121.8(7)
C62 C61 C63 108.0(8)
C62 C61 C56 110.7(8)
C63 C61 C56 111.5(7)
C62 C61 H61 108.9
C63 C61 H61 108.9
C56 C61 H61 108.9
C61 C63 H63A 109.5
C61 C63 H63B 109.5
H63A C63 H63B 109.5
C61 C63 H63C 109.5
H63A C63 H63C 109.5
H63B C63 H63C 109.5
C61 C62 H62A 109.5
C61 C62 H62B 109.5
H62A C62 H62B 109.5
C61 C62 H62C 109.5
H62A C62 H62C 109.5
H62B C62 H62C 109.5
C60 C64 C66 109.9(7)
C60 C64 C65 114.3(7)
C66 C64 C65 108.4(7)
C60 C64 H64 108.1
C66 C64 H64 108.1
C65 C64 H64 108.1
C64 C65 H65A 109.5
C64 C65 H65B 109.5
H65A C65 H65B 109.5
C64 C65 H65C 109.5
H65A C65 H65C 109.5
H65B C65 H65C 109.5
N4 C54 C53 117.1(6)
N4 C54 C74 130.9(6)
C53 C54 C74 111.5(6)
N3 C53 C54 116.3(7)
N3 C53 C67 131.3(6)
C54 C53 C67 112.0(6)
C73 C74 C54 105.5(6)
C73 C74 C75 107.7(6)
C54 C74 C75 105.2(6)
C73 C74 H74 112.6
C54 C74 H74 112.6
C75 C74 H74 112.6
C68 C67 C53 104.4(6)
C68 C67 C76 108.1(6)
C53 C67 C76 104.5(6)
C68 C67 H67 113.0
C53 C67 H67 113.0
C76 C67 H67 113.0
C69 C68 C73 121.4(8)
C69 C68 C67 125.2(8)
C73 C68 C67 113.4(7)
C72 C73 C68 119.1(8)
C72 C73 C74 127.8(8)
C68 C73 C74 113.1(7)
C73 C72 C71 120.6(10)
C73 C72 H72 119.7
C71 C72 H72 119.7
C70 C71 C72 118.6(10)
C70 C71 H71 120.7
C72 C71 H71 120.7
C68 C69 C70 117.1(9)
C68 C69 H69 121.5
C70 C69 H69 121.5
C76 C75 C80 119.0(8)
C76 C75 C74 113.6(7)
C80 C75 C74 127.4(8)
C77 C76 C75 120.2(8)
C77 C76 C67 126.3(7)
C75 C76 C67 113.3(7)
C76 C77 C78 120.2(9)
C76 C77 H77 119.9
C78 C77 H77 119.9
C79 C78 C77 119.5(9)
C79 C78 H78 120.3
C77 C78 H78 120.3
C79 C80 C75 119.8(9)
C79 C80 H80 120.1
C75 C80 H80 120.1
C49 C44 C45 115.7(7)
C49 C44 C42 125.8(7)
C45 C44 C42 118.5(7)
C48 C49 C44 125.0(7)
C48 C49 N3 121.5(6)
C44 C49 N3 113.4(6)
C47 C48 C49 117.5(7)
C47 C48 C50 118.9(7)
C49 C48 C50 123.5(7)
C48 C47 C46 120.2(8)
C48 C47 H47 119.9
C46 C47 H47 119.9
Cl6 C81 Cl5 110.9(6)
Cl6 C81 H81A 109.5
Cl5 C81 H81A 109.5
Cl6 C81 H81B 109.5
Cl5 C81 H81B 109.5
H81A C81 H81B 108.1
C45 C46 C47 121.4(8)
C45 C46 H46 119.3
C47 C46 H46 119.3
C46 C45 C44 120.1(8)
C46 C45 H45 119.9
C44 C45 H45 119.9
C44 C42 C43 115.5(7)
C44 C42 C41 110.5(7)
C43 C42 C41 110.8(8)
C44 C42 H42 106.5
C43 C42 H42 106.5
C41 C42 H42 106.5
C42 C41 H41A 109.5
C42 C41 H41B 109.5
H41A C41 H41B 109.5
C42 C41 H41C 109.5
H41A C41 H41C 109.5
H41B C41 H41C 109.5
C78 C79 C80 121.2(9)
C78 C79 H79 119.4
C80 C79 H79 119.4
C2 C3 H3A 109.5
C2 C3 H3B 109.5
H3A C3 H3B 109.5
C2 C3 H3C 109.5
H3A C3 H3C 109.5
H3B C3 H3C 109.5
C37 C38 C39 121.5(10)
C37 C38 H38 119.3
C39 C38 H38 119.3
C71 C70 C69 123.2(10)
C71 C70 H70 118.4
C69 C70 H70 118.4
C48 C50 C51 113.6(7)
C48 C50 C52 110.6(6)
C51 C50 C52 110.2(7)
C48 C50 H50 107.4
C51 C50 H50 107.4
C52 C50 H50 107.4
C50 C51 H51A 109.5
C50 C51 H51B 109.5
H51A C51 H51B 109.5
C50 C51 H51C 109.5
H51A C51 H51C 109.5
H51B C51 H51C 109.5
C50 C52 H52A 109.5
C50 C52 H52B 109.5
H52A C52 H52B 109.5
C50 C52 H52C 109.5
H52A C52 H52C 109.5
H52B C52 H52C 109.5
C53 N3 C49 122.2(6)
C53 N3 Cu1 113.4(5)
C49 N3 Cu1 124.3(4)
C64 C66 H66A 109.5
C64 C66 H66B 109.5
H66A C66 H66B 109.5
C64 C66 H66C 109.5
H66A C66 H66C 109.5
H66B C66 H66C 109.5
C42 C43 H43A 109.5
C42 C43 H43B 109.5
H43A C43 H43B 109.5
C42 C43 H43C 109.5
H43A C43 H43C 109.5
H43B C43 H43C 109.5
C2 C1 H1A 109.5
C2 C1 H1B 109.5
H1A C1 H1B 109.5
C2 C1 H1C 109.5
H1A C1 H1C 109.5
H1B C1 H1C 109.5
C24 C22 C20 112.2(11)
C24 C22 C23 107.8(11)
C20 C22 C23 112.0(10)
C24 C22 H22 108.2
C20 C22 H22 108.2
C23 C22 H22 108.2
C22 C24 H24A 109.5
C22 C24 H24B 109.5
H24A C24 H24B 109.5
C22 C24 H24C 109.5
H24A C24 H24C 109.5
H24B C24 H24C 109.5
C22 C23 H23A 109.5
C22 C23 H23B 109.5
H23A C23 H23B 109.5
C22 C23 H23C 109.5
H23A C23 H23C 109.5
H23B C23 H23C 109.5
N3 Cu1 N4 79.7(2)
N3 Cu1 Cl1 172.33(18)
N4 Cu1 Cl1 93.21(16)
N3 Cu1 Cl2 92.07(17)
N4 Cu1 Cl2 171.70(16)
Cl1 Cu1 Cl2 95.09(9)
N1 Cu2 N2 80.1(2)
N1 Cu2 Cl3 170.2(2)
N2 Cu2 Cl3 94.54(19)
N1 Cu2 Cl4 92.22(19)
N2 Cu2 Cl4 165.4(2)
Cl3 Cu2 Cl4 94.72(13)
C25 N1 C9 119.5(6)
C25 N1 Cu2 113.9(5)
C9 N1 Cu2 126.5(5)
C20 C19 C18 121.0(9)
C20 C19 H19 119.5
C18 C19 H19 119.5
Cl8 C82 Cl7 118.0(13)
Cl8 C82 H82A 107.8
Cl7 C82 H82A 107.8
Cl8 C82 H82B 107.8
Cl7 C82 H82B 107.8
H82A C82 H82B 107.1
C10 C11 H11A 109.5
C10 C11 H11B 109.5
H11A C11 H11B 109.5
C10 C11 H11C 109.5
H11A C11 H11C 109.5
H11B C11 H11C 109.5
C10 C12 H12A 109.5
C10 C12 H12B 109.5
H12A C12 H12B 109.5
C10 C12 H12C 109.5
H12A C12 H12C 109.5
H12B C12 H12C 109.5

loop_
_geom_bond_atom_site_label_1
_geom_bond_atom_site_label_2
_geom_bond_distance
N2 C26 1.259(8)
N2 C21 1.442(9)
N2 Cu2 2.062(6)
C25 N1 1.290(8)
C25 C28 1.495(10)
C25 C26 1.506(9)
C26 C27 1.535(9)
C27 C34 1.516(11)
C27 C35 1.539(10)
C27 H27 0.9800
C35 C36 1.369(10)
C35 C40 1.384(11)
C40 C39 1.399(14)
C40 H40 0.9300
C39 C38 1.360(14)
C39 H39 0.9300
C37 C38 1.335(13)
C37 C36 1.396(11)
C37 H37 0.9300
C36 C28 1.520(10)
C28 C29 1.544(10)
C28 H28 0.9800
C30 C29 1.376(11)
C30 C31 1.398(13)
C30 H30 0.9300
C31 C32 1.358(13)
C31 H31 0.9300
C32 C33 1.372(12)
C32 H32 0.9300
C33 C34 1.401(11)
C33 H33 0.9300
C34 C29 1.389(11)
C10 C12 1.490(15)
C10 C8 1.507(12)
C10 C11 1.577(15)
C10 H10 0.9800
C8 C9 1.391(11)
C8 C7 1.385(12)
C9 C4 1.397(11)
C9 N1 1.465(9)
C4 C5 1.405(12)
C4 C2 1.504(13)
C2 C1 1.523(17)
C2 C3 1.529(15)
C2 H2 0.9800
C5 C6 1.392(15)
C5 H5 0.9300
C6 C7 1.368(14)
C6 H6 0.9300
C7 H7 0.9300
C20 C19 1.354(13)
C20 C21 1.411(11)
C20 C22 1.523(13)
C21 C16 1.371(10)
C16 C17 1.388(11)
C16 C14 1.526(11)
C17 C18 1.383(12)
C17 H17 0.9300
C18 C19 1.373(12)
C18 H18 0.9300
C14 C13 1.545(12)
C14 C15 1.564(12)
C14 H14 0.9800
C13 H13A 0.9600
C13 H13B 0.9600
C13 H13C 0.9600
C15 H15A 0.9600
C15 H15B 0.9600
C15 H15C 0.9600
N4 C54 1.300(8)
N4 C55 1.439(8)
N4 Cu1 2.066(5)
C55 C56 1.388(10)
C55 C60 1.409(10)
C60 C59 1.386(11)
C60 C64 1.500(11)
C59 C58 1.398(12)
C59 H59 0.9300
C58 C57 1.383(12)
C58 H58 0.9300
C57 C56 1.388(11)
C57 H57 0.9300
C56 C61 1.518(11)
C61 C62 1.511(13)
C61 C63 1.513(12)
C61 H61 0.9800
C63 H63A 0.9600
C63 H63B 0.9600
C63 H63C 0.9600
C62 H62A 0.9600
C62 H62B 0.9600
C62 H62C 0.9600
C64 C66 1.524(12)
C64 C65 1.537(11)
C64 H64 0.9800
C65 H65A 0.9600
C65 H65B 0.9600
C65 H65C 0.9600
C54 C53 1.487(9)
C54 C74 1.511(10)
C53 N3 1.270(9)
C53 C67 1.507(10)
C74 C73 1.500(11)
C74 C75 1.512(10)
C74 H74 0.9800
C67 C68 1.510(11)
C67 C76 1.529(10)
C67 H67 0.9800
C68 C69 1.341(11)
C68 C73 1.418(11)
C73 C72 1.387(11)
C72 C71 1.383(13)
C72 H72 0.9300
C71 C70 1.343(15)
C71 H71 0.9300
C69 C70 1.436(14)
C69 H69 0.9300
C75 C76 1.396(10)
C75 C80 1.405(11)
C76 C77 1.374(10)
C77 C78 1.398(13)
C77 H77 0.9300
C78 C79 1.372(13)
C78 H78 0.9300
C80 C79 1.372(12)
C80 H80 0.9300
C44 C49 1.391(10)
C44 C45 1.419(11)
C44 C42 1.497(11)
C49 C48 1.378(9)
C49 N3 1.466(8)
C48 C47 1.372(10)
C48 C50 1.517(10)
C47 C46 1.396(12)
C47 H47 0.9300
C81 Cl6 1.739(11)
C81 Cl5 1.746(12)
C81 H81A 0.9700
C81 H81B 0.9700
C46 C45 1.371(11)
C46 H46 0.9300
C45 H45 0.9300
C42 C43 1.508(11)
C42 C41 1.553(12)
C42 H42 0.9800
C41 H41A 0.9600
C41 H41B 0.9600
C41 H41C 0.9600
C79 H79 0.9300
C3 H3A 0.9600
C3 H3B 0.9600
C3 H3C 0.9600
C38 H38 0.9300
C70 H70 0.9300
C50 C51 1.524(11)
C50 C52 1.543(11)
C50 H50 0.9800
C51 H51A 0.9600
C51 H51B 0.9600
C51 H51C 0.9600
C52 H52A 0.9600
C52 H52B 0.9600
C52 H52C 0.9600
N3 Cu1 2.058(6)
C66 H66A 0.9600
C66 H66B 0.9600
C66 H66C 0.9600
C43 H43A 0.9600
C43 H43B 0.9600
C43 H43C 0.9600
C1 H1A 0.9600
C1 H1B 0.9600
C1 H1C 0.9600
C22 C24 1.468(17)
C22 C23 1.534(18)
C22 H22 0.9800
C24 H24A 0.9600
C24 H24B 0.9600
C24 H24C 0.9600
C23 H23A 0.9600
C23 H23B 0.9600
C23 H23C 0.9600
Cl1 Cu1 2.197(2)
Cl2 Cu1 2.203(2)
Cl3 Cu2 2.167(3)
Cl4 Cu2 2.167(3)
Cu2 N1 2.037(6)
C19 H19 0.9300
Cl7 C82 1.73(2)
Cl8 C82 1.59(2)
C82 H82A 0.9700
C82 H82B 0.9700
C11 H11A 0.9600
C11 H11B 0.9600
C11 H11C 0.9600
C12 H12A 0.9600
C12 H12B 0.9600
C12 H12C 0.9600

loop_
_geom_torsion_atom_site_label_1
_geom_torsion_atom_site_label_2
_geom_torsion_atom_site_label_3
_geom_torsion_atom_site_label_4
_geom_torsion
C21 N2 C26 C25 173.5(6)
Cu2 N2 C26 C25 -7.6(8)
C21 N2 C26 C27 -0.9(12)
Cu2 N2 C26 C27 178.0(6)
N1 C25 C26 N2 0.1(9)
C28 C25 C26 N2 -176.3(6)
N1 C25 C26 C27 175.6(6)
C28 C25 C26 C27 -0.8(8)
N2 C26 C27 C34 119.9(8)
C25 C26 C27 C34 -54.8(7)
N2 C26 C27 C35 -128.9(8)
C25 C26 C27 C35 56.3(7)
C34 C27 C35 C36 52.5(8)
C26 C27 C35 C36 -58.5(8)
C34 C27 C35 C40 -122.3(8)
C26 C27 C35 C40 126.7(8)
C36 C35 C40 C39 -0.2(12)
C27 C35 C40 C39 174.1(8)
C35 C40 C39 C38 1.9(14)
C40 C35 C36 C37 -2.1(12)
C27 C35 C36 C37 -176.9(7)
C40 C35 C36 C28 176.5(7)
C27 C35 C36 C28 1.7(9)
C38 C37 C36 C35 2.7(12)
C38 C37 C36 C28 -175.8(8)
N1 C25 C28 C36 129.9(8)
C26 C25 C28 C36 -54.4(7)
N1 C25 C28 C29 -119.7(8)
C26 C25 C28 C29 56.0(8)
C35 C36 C28 C25 55.5(8)
C37 C36 C28 C25 -126.0(8)
C35 C36 C28 C29 -55.3(8)
C37 C36 C28 C29 123.2(8)
C29 C30 C31 C32 1.4(17)
C30 C31 C32 C33 -1.9(18)
C31 C32 C33 C34 1.7(16)
C32 C33 C34 C29 -1.2(13)
C32 C33 C34 C27 -177.6(8)
C26 C27 C34 C29 57.0(8)
C35 C27 C34 C29 -53.1(8)
C26 C27 C34 C33 -126.5(8)
C35 C27 C34 C33 123.3(8)
C31 C30 C29 C34 -0.9(14)
C31 C30 C29 C28 176.8(9)
C33 C34 C29 C30 0.9(13)
C27 C34 C29 C30 177.5(8)
C33 C34 C29 C28 -177.1(7)
C27 C34 C29 C28 -0.4(10)
C25 C28 C29 C30 125.7(9)
C36 C28 C29 C30 -123.8(9)
C25 C28 C29 C34 -56.4(8)
C36 C28 C29 C34 54.1(9)
C12 C10 C8 C9 129.7(10)
C11 C10 C8 C9 -108.6(10)
C12 C10 C8 C7 -52.3(12)
C11 C10 C8 C7 69.5(12)
C7 C8 C9 C4 -1.7(13)
C10 C8 C9 C4 176.4(9)
C7 C8 C9 N1 -179.8(7)
C10 C8 C9 N1 -1.7(12)
C8 C9 C4 C5 4.8(13)
N1 C9 C4 C5 -177.0(7)
C8 C9 C4 C2 -172.8(9)
N1 C9 C4 C2 5.4(12)
C9 C4 C2 C1 -109.7(10)
C5 C4 C2 C1 72.7(12)
C9 C4 C2 C3 126.2(10)
C5 C4 C2 C3 -51.3(13)
C9 C4 C5 C6 -4.4(14)
C2 C4 C5 C6 173.3(10)
C4 C5 C6 C7 0.9(16)
C5 C6 C7 C8 2.5(16)
C9 C8 C7 C6 -2.1(14)
C10 C8 C7 C6 179.7(10)
C19 C20 C21 C16 -1.2(12)
C22 C20 C21 C16 176.7(8)
C19 C20 C21 N2 -177.3(7)
C22 C20 C21 N2 0.6(11)
C26 N2 C21 C16 90.8(9)
Cu2 N2 C21 C16 -87.9(8)
C26 N2 C21 C20 -93.1(8)
Cu2 N2 C21 C20 88.2(8)
C20 C21 C16 C17 0.1(11)
N2 C21 C16 C17 176.2(7)
C20 C21 C16 C14 -177.2(7)
N2 C21 C16 C14 -1.2(11)
C21 C16 C17 C18 1.7(11)
C14 C16 C17 C18 179.1(7)
C16 C17 C18 C19 -2.4(12)
C21 C16 C14 C13 -124.2(8)
C17 C16 C14 C13 58.4(10)
C21 C16 C14 C15 113.3(9)
C17 C16 C14 C15 -64.1(10)
C54 N4 C55 C56 94.8(9)
Cu1 N4 C55 C56 -89.0(8)
C54 N4 C55 C60 -89.4(8)
Cu1 N4 C55 C60 86.8(8)
C56 C55 C60 C59 -2.4(12)
N4 C55 C60 C59 -178.2(7)
C56 C55 C60 C64 173.7(7)
N4 C55 C60 C64 -2.0(11)
C55 C60 C59 C58 0.0(12)
C64 C60 C59 C58 -176.2(8)
C60 C59 C58 C57 1.2(13)
C59 C58 C57 C56 0.0(13)
C58 C57 C56 C55 -2.3(13)
C58 C57 C56 C61 178.9(8)
C60 C55 C56 C57 3.6(12)
N4 C55 C56 C57 179.1(7)
C60 C55 C56 C61 -177.6(8)
N4 C55 C56 C61 -2.1(12)
C57 C56 C61 C62 65.8(10)
C55 C56 C61 C62 -112.9(9)
C57 C56 C61 C63 -54.5(11)
C55 C56 C61 C63 126.8(9)
C59 C60 C64 C66 79.9(9)
C55 C60 C64 C66 -96.1(9)
C59 C60 C64 C65 -42.1(10)
C55 C60 C64 C65 141.9(8)
C55 N4 C54 C53 167.6(6)
Cu1 N4 C54 C53 -9.2(7)
C55 N4 C54 C74 -3.7(11)
Cu1 N4 C54 C74 179.5(6)
N4 C54 C53 N3 -0.9(9)
C74 C54 C53 N3 172.1(6)
N4 C54 C53 C67 -174.1(6)
C74 C54 C53 C67 -1.2(8)
N4 C54 C74 C73 115.5(8)
C53 C54 C74 C73 -56.2(7)
N4 C54 C74 C75 -130.8(8)
C53 C54 C74 C75 57.5(7)
N3 C53 C67 C68 -114.4(8)
C54 C53 C67 C68 57.5(7)
N3 C53 C67 C76 132.2(8)
C54 C53 C67 C76 -55.9(7)
C53 C67 C68 C69 121.7(8)
C76 C67 C68 C69 -127.4(8)
C53 C67 C68 C73 -58.2(8)
C76 C67 C68 C73 52.6(8)
C69 C68 C73 C72 0.9(12)
C67 C68 C73 C72 -179.2(7)
C69 C68 C73 C74 -179.5(8)
C67 C68 C73 C74 0.4(9)
C54 C74 C73 C72 -122.9(9)
C75 C74 C73 C72 125.1(9)
C54 C74 C73 C68 57.5(8)
C75 C74 C73 C68 -54.5(8)
C68 C73 C72 C71 -2.5(13)
C74 C73 C72 C71 177.9(9)
C73 C72 C71 C70 2.8(15)
C73 C68 C69 C70 0.4(13)
C67 C68 C69 C70 -179.5(8)
C73 C74 C75 C76 55.6(8)
C54 C74 C75 C76 -56.6(8)
C73 C74 C75 C80 -124.6(9)
C54 C74 C75 C80 123.3(8)
C80 C75 C76 C77 2.5(12)
C74 C75 C76 C77 -177.7(7)
C80 C75 C76 C67 178.1(7)
C74 C75 C76 C67 -2.1(9)
C68 C67 C76 C77 123.5(8)
C53 C67 C76 C77 -125.7(8)
C68 C67 C76 C75 -51.8(8)
C53 C67 C76 C75 59.0(8)
C75 C76 C77 C78 -2.7(12)
C67 C76 C77 C78 -177.7(8)
C76 C77 C78 C79 1.8(14)
C76 C75 C80 C79 -1.4(13)
C74 C75 C80 C79 178.7(8)
C45 C44 C49 C48 -0.3(12)
C42 C44 C49 C48 -178.4(7)
C45 C44 C49 N3 178.4(6)
C42 C44 C49 N3 0.3(11)
C44 C49 C48 C47 -1.3(11)
N3 C49 C48 C47 -179.9(7)
C44 C49 C48 C50 176.2(7)
N3 C49 C48 C50 -2.4(11)
C49 C48 C47 C46 2.3(12)
C50 C48 C47 C46 -175.3(7)
C48 C47 C46 C45 -1.8(13)
C47 C46 C45 C44 0.2(13)
C49 C44 C45 C46 0.8(12)
C42 C44 C45 C46 179.1(8)
C49 C44 C42 C43 132.6(9)
C45 C44 C42 C43 -45.5(11)
C49 C44 C42 C41 -100.8(10)
C45 C44 C42 C41 81.1(10)
C77 C78 C79 C80 -0.8(15)
C75 C80 C79 C78 0.6(15)
C36 C37 C38 C39 -1.0(14)
C40 C39 C38 C37 -1.4(16)
C72 C71 C70 C69 -1.6(17)
C68 C69 C70 C71 0.0(16)
C47 C48 C50 C51 -43.5(10)
C49 C48 C50 C51 139.0(8)
C47 C48 C50 C52 80.9(9)
C49 C48 C50 C52 -96.5(9)
C54 C53 N3 C49 -167.6(6)
C67 C53 N3 C49 4.0(11)
C54 C53 N3 Cu1 10.6(7)
C67 C53 N3 Cu1 -177.7(6)
C48 C49 N3 C53 -73.9(9)
C44 C49 N3 C53 107.4(7)
C48 C49 N3 Cu1 108.1(6)
C44 C49 N3 Cu1 -70.7(7)
C19 C20 C22 C24 69.5(15)
C21 C20 C22 C24 -108.4(13)
C19 C20 C22 C23 -51.9(14)
C21 C20 C22 C23 130.2(10)
C53 N3 Cu1 N4 -11.9(5)
C49 N3 Cu1 N4 166.3(5)
C53 N3 Cu1 Cl1 9.7(15)
C49 N3 Cu1 Cl1 -172.1(10)
C53 N3 Cu1 Cl2 168.6(5)
C49 N3 Cu1 Cl2 -13.1(5)
C54 N4 Cu1 N3 11.2(5)
C55 N4 Cu1 N3 -165.3(6)
C54 N4 Cu1 Cl1 -166.0(5)
C55 N4 Cu1 Cl1 17.5(6)
C54 N4 Cu1 Cl2 15.1(15)
C55 N4 Cu1 Cl2 -161.3(9)
C26 N2 Cu2 N1 8.9(5)
C21 N2 Cu2 N1 -172.3(6)
C26 N2 Cu2 Cl3 -179.3(5)
C21 N2 Cu2 Cl3 -0.5(6)
C26 N2 Cu2 Cl4 -50.2(10)
C21 N2 Cu2 Cl4 128.6(7)
C28 C25 N1 C9 7.5(11)
C26 C25 N1 C9 -168.1(6)
C28 C25 N1 Cu2 -176.7(6)
C26 C25 N1 Cu2 7.6(7)
C8 C9 N1 C25 -83.0(9)
C4 C9 N1 C25 98.7(8)
C8 C9 N1 Cu2 101.8(8)
C4 C9 N1 Cu2 -76.5(8)
N2 Cu2 N1 C25 -9.0(5)
Cl3 Cu2 N1 C25 -66.2(13)
Cl4 Cu2 N1 C25 158.5(5)
N2 Cu2 N1 C9 166.4(6)
Cl3 Cu2 N1 C9 109.2(12)
Cl4 Cu2 N1 C9 -26.1(6)
C21 C20 C19 C18 0.5(13)
C22 C20 C19 C18 -177.4(9)
C17 C18 C19 C20 1.3(13)
